data_1545149
loop_
_publ_author_name
'Sugiyama, M.'
'Endo, S.'
'Koto, K.'

_publ_section_title
;
 The crystal structure of stishovite under pressure up to 6 GPa :Sample at
 3.49 GPa
;
_journal_name_full 'Mineralogical Journal'
_journal_page_first 455
_journal_page_last 466
_journal_volume 13
_journal_year 1987
_chemical_formula_sum 'O2 Si'
_chemical_name_common SiO2
_chemical_name_mineral 'stishovite at 3.49 GPa'
_space_group_IT_number 136
_space_group_name_H-M_alt 'P 42/m n m'
_symmetry_space_group_name_Hall '-P 4n 2n'
_symmetry_space_group_name_H-M 'P 42/m n m'
_cell_angle_alpha 90
_cell_angle_beta 90
_cell_angle_gamma 90
_cell_formula_units_Z 2
_cell_length_a 4.1617(7)
_cell_length_b 4.1617(7)
_cell_length_c 2.6633(6)
_cell_volume 46.128(15)
_diffrn_ambient_pressure 3.49E+6
_cod_data_source_file stishovite-3.49GPa.cif
_cod_data_source_block stishovite_at_3.49GPa
_cod_original_formula_sum 'Si O2'
_cod_database_code 1545149

loop_
_space_group_symop_operation_xyz
'x, y, z'
'-x, -y, -z'
'-x, -y, z'
'x, y, -z'
'-y+1/2, x+1/2, z+1/2'
'y+1/2, -x+1/2, -z+1/2'
'y+1/2, -x+1/2, z+1/2'
'-y+1/2, x+1/2, -z+1/2'
'-x+1/2, y+1/2, -z+1/2'
'x+1/2, -y+1/2, z+1/2'
'x+1/2, -y+1/2, -z+1/2'
'-x+1/2, y+1/2, z+1/2'
'y, x, -z'
'-y, -x, z'
'-y, -x, -z'
'y, x, z'

loop_
_atom_site_label
_atom_site_occupancy
_atom_site_fract_x
_atom_site_fract_y
_atom_site_fract_z
_atom_site_adp_type
_atom_site_B_iso_or_equiv
_atom_site_type_symbol
Si 1.0 0.000000 0.000000 0.000000 Biso 0.160000 Si
O 1.0 0.3072(13) 0.3072(13) 0.000000 Biso 0.300000 O
